data_7063572
loop_
_publ_author_name
'Wang, Na'
'Ding, Li'
'Zou, Huiqi'
'Huan, Zhipeng'
'Lu, Jing'
'Liu, Hou-Ting'
'Wang, Suna'
'Li, Yun-Wu'

_publ_section_title
;
 Promoting proton conduction performance of Nafion composite membrane
 through doping simple and low-cost hydrated calcium terephthalate
;
_journal_name_full 'New Journal of Chemistry'
_journal_paper_doi 10.1039/D4NJ05056H
_journal_year 2025
_chemical_formula_sum 'C8 H10 Ca O7'
_chemical_formula_weight 258.24
_space_group_crystal_system monoclinic
_space_group_IT_number 14
_space_group_name_Hall '-P 2ybc'
_space_group_name_H-M_alt 'P 1 21/c 1'
_atom_sites_solution_hydrogens mixed
_audit_creation_method SHELXL-2018/3
_audit_update_record
;
2024-11-23 deposited with the CCDC.	2024-12-11 downloaded from the CCDC.
;
_cell_angle_alpha 90
_cell_angle_beta 92.236(3)
_cell_angle_gamma 90
_cell_formula_units_Z 4
_cell_length_a 7.1121(2)
_cell_length_b 21.6576(7)
_cell_length_c 6.5900(2)
_cell_measurement_reflns_used 4022
_cell_measurement_temperature 293(2)
_cell_measurement_theta_max 71.2550
_cell_measurement_theta_min 6.5260
_cell_volume 1014.29(5)
_computing_cell_refinement 'CrysAlisPro 1.171.39.35c (Rigaku OD, 2017)'
_computing_data_collection 'CrysAlisPro 1.171.39.35c (Rigaku OD, 2017)'
_computing_data_reduction 'CrysAlisPro 1.171.39.35c (Rigaku OD, 2017)'
_computing_structure_refinement 'SHELXL-2018/3 (Sheldrick, 2018)'
_computing_structure_solution 'SHELXL-2018/3 (Sheldrick, 2018)'
_diffrn_ambient_temperature 293(2)
_diffrn_measured_fraction_theta_full 1.000
_diffrn_measured_fraction_theta_max 1.000
_diffrn_measurement_device_type 'Xcalibur, Eos, Gemini'
_diffrn_radiation_type CuK\a
_diffrn_radiation_wavelength 1.54184
_diffrn_reflns_av_R_equivalents 0.0421
_diffrn_reflns_av_unetI/netI 0.0262
_diffrn_reflns_Laue_measured_fraction_full 1.000
_diffrn_reflns_Laue_measured_fraction_max 1.000
_diffrn_reflns_limit_h_max 7
_diffrn_reflns_limit_h_min -8
_diffrn_reflns_limit_k_max 16
_diffrn_reflns_limit_k_min -25
_diffrn_reflns_limit_l_max 7
_diffrn_reflns_limit_l_min -7
_diffrn_reflns_number 7967
_diffrn_reflns_point_group_measured_fraction_full 1.000
_diffrn_reflns_point_group_measured_fraction_max 1.000
_diffrn_reflns_theta_full 67.206
_diffrn_reflns_theta_max 67.206
_diffrn_reflns_theta_min 4.082
_diffrn_source 'fine-focus sealed X-ray tube'
_exptl_absorpt_coefficient_mu 5.582
_exptl_absorpt_correction_T_max 1.00000
_exptl_absorpt_correction_T_min 0.13492
_exptl_absorpt_correction_type multi-scan
_exptl_absorpt_process_details SADABS
_exptl_crystal_colour WHITE
_exptl_crystal_density_diffrn 1.691
_exptl_crystal_description BLOCK
_exptl_crystal_F_000 536
_exptl_crystal_size_max 0.030
_exptl_crystal_size_mid 0.030
_exptl_crystal_size_min 0.020
_refine_diff_density_max 1.065
_refine_diff_density_min -0.343
_refine_diff_density_rms 0.088
_refine_ls_extinction_coef 0.0032(6)
_refine_ls_extinction_expression Fc^*^=kFc[1+0.001xFc^2^\l^3^/sin(2\q)]^-1/4^
_refine_ls_extinction_method 'SHELXL-2018/3 (Sheldrick 2018)'
_refine_ls_goodness_of_fit_ref 1.057
_refine_ls_hydrogen_treatment constr
_refine_ls_matrix_type full
_refine_ls_number_parameters 146
_refine_ls_number_reflns 1816
_refine_ls_number_restraints 0
_refine_ls_restrained_S_all 1.057
_refine_ls_R_factor_all 0.0427
_refine_ls_R_factor_gt 0.0413
_refine_ls_shift/su_max 0.001
_refine_ls_shift/su_mean 0.000
_refine_ls_structure_factor_coef Fsqd
_refine_ls_weighting_details 'w=1/[\s^2^(Fo^2^)+(0.0714P)^2^+0.8351P] where P=(Fo^2^+2Fc^2^)/3'
_refine_ls_weighting_scheme calc
_refine_ls_wR_factor_gt 0.1114
_refine_ls_wR_factor_ref 0.1126
_reflns_Friedel_coverage 0.000
_reflns_number_gt 1716
_reflns_number_total 1816
_reflns_threshold_expression 'I > 2\s(I)'
_cod_data_source_file d4nj05056h2.cif
_cod_data_source_block exp_10084
_cod_original_cell_volume 1014.30(6)
_cod_original_sg_symbol_H-M 'P 21/c'
_cod_database_code 7063572
_shelx_shelxl_version_number 2018/3
_shelx_space_group_comment
;
The symmetry employed for this shelxl refinement is uniquely defined
by the following loop, which should always be used as a source of
symmetry information in preference to the above space-group names.
They are only intended as comments.
;
_shelx_estimated_absorpt_t_min 0.850
_shelx_estimated_absorpt_t_max 0.897

loop_
_space_group_symop_operation_xyz
'x, y, z'
'-x, y+1/2, -z+1/2'
'-x, -y, -z'
'x, -y-1/2, z-1/2'

loop_
_atom_site_label
_atom_site_type_symbol
_atom_site_fract_x
_atom_site_fract_y
_atom_site_fract_z
_atom_site_U_iso_or_equiv
_atom_site_adp_type
_atom_site_occupancy
_atom_site_site_symmetry_order
_atom_site_calc_flag
_atom_site_refinement_flags_posn
_atom_site_refinement_flags_adp
_atom_site_refinement_flags_occupancy
_atom_site_disorder_assembly
_atom_site_disorder_group
O1 O 0.2754(3) 0.18366(7) -0.1592(2) 0.0222(4) Uani 1 1 d . . . . .
O2 O 0.2519(2) 0.18452(7) 0.1711(2) 0.0213(4) Uani 1 1 d . . . . .
Ca1 Ca 0.33516(6) 0.28565(2) 0.00543(6) 0.0153(2) Uani 1 1 d . . . . .
O4 O 0.2239(3) -0.14022(7) 0.1678(3) 0.0243(4) Uani 1 1 d . . . . .
O6 O 0.5343(3) 0.37356(7) -0.0019(3) 0.0241(4) Uani 1 1 d . . . . .
H6A H 0.610975 0.372733 0.100298 0.036 Uiso 1 1 d R U . . .
H6B H 0.595215 0.373132 -0.110302 0.036 Uiso 1 1 d R U . . .
O3 O 0.2409(3) -0.13904(7) -0.1679(3) 0.0245(4) Uani 1 1 d . . . . .
C1 C 0.2589(3) 0.15558(10) 0.0062(3) 0.0136(5) Uani 1 1 d . . . . .
C2 C 0.2493(3) 0.08629(10) 0.0065(3) 0.0157(5) Uani 1 1 d . . . . .
C6 C 0.2152(4) -0.01015(11) 0.1823(4) 0.0211(5) Uani 1 1 d . . . . .
H6 H 0.196200 -0.031522 0.302193 0.025 Uiso 1 1 calc R U . . .
C8 C 0.2334(3) -0.11250(10) 0.0009(3) 0.0168(5) Uani 1 1 d . . . . .
C5 C 0.2381(3) -0.04262(10) 0.0033(3) 0.0167(5) Uani 1 1 d . . . . .
O5 O 0.0191(3) 0.32349(12) 0.0040(3) 0.0462(6) Uani 1 1 d . . . . .
H5A H -0.044909 0.335703 -0.099922 0.069 Uiso 1 1 d R U . . .
H5B H -0.037974 0.332902 0.110659 0.069 Uiso 1 1 d R U . . .
C4 C 0.2657(4) -0.00996(11) -0.1741(4) 0.0237(5) Uani 1 1 d . . . . .
H4 H 0.280418 -0.031207 -0.295030 0.028 Uiso 1 1 calc R U . . .
C7 C 0.2204(4) 0.05409(11) 0.1841(4) 0.0208(5) Uani 1 1 d . . . . .
H7 H 0.204511 0.075417 0.304735 0.025 Uiso 1 1 calc R U . . .
C3 C 0.2716(4) 0.05404(11) -0.1730(4) 0.0232(5) Uani 1 1 d . . . . .
H3 H 0.290473 0.075408 -0.292889 0.028 Uiso 1 1 calc R U . . .
O7 O 0.5929(2) 0.24923(8) 0.2517(3) 0.0229(4) Uani 1 1 d . . . . .
H7A H 0.661669 0.279093 0.293441 0.034 Uiso 1 1 d R U . . .
H7B H 0.662152 0.220229 0.210166 0.034 Uiso 1 1 d R U . . .

loop_
_atom_site_aniso_label
_atom_site_aniso_U_11
_atom_site_aniso_U_22
_atom_site_aniso_U_33
_atom_site_aniso_U_23
_atom_site_aniso_U_13
_atom_site_aniso_U_12
O1 0.0378(10) 0.0094(7) 0.0199(9) 0.0019(6) 0.0083(7) -0.0036(6)
O2 0.0345(9) 0.0104(8) 0.0194(9) -0.0027(6) 0.0060(7) -0.0045(6)
Ca1 0.0233(3) 0.0071(3) 0.0157(3) 0.00010(15) 0.00462(18) -0.00060(14)
O4 0.0360(10) 0.0104(8) 0.0268(9) 0.0044(7) 0.0059(8) 0.0016(7)
O6 0.0310(9) 0.0174(8) 0.0245(9) -0.0010(7) 0.0061(7) -0.0041(7)
O3 0.0373(10) 0.0105(8) 0.0261(9) -0.0037(7) 0.0078(7) 0.0008(7)
C1 0.0157(10) 0.0086(10) 0.0167(11) -0.0005(8) 0.0036(8) -0.0029(8)
C2 0.0157(10) 0.0077(11) 0.0237(13) 0.0003(8) 0.0029(9) -0.0012(8)
C6 0.0329(13) 0.0110(11) 0.0199(12) 0.0033(9) 0.0062(10) -0.0009(9)
C8 0.0153(10) 0.0101(11) 0.0254(13) 0.0001(9) 0.0050(9) 0.0013(8)
C5 0.0166(11) 0.0103(11) 0.0233(12) 0.0003(8) 0.0036(9) 0.0006(8)
O5 0.0302(11) 0.0821(18) 0.0265(10) 0.0012(11) 0.0059(8) 0.0207(11)
C4 0.0403(14) 0.0103(11) 0.0214(12) -0.0037(9) 0.0104(10) -0.0003(10)
C7 0.0321(13) 0.0124(11) 0.0184(12) -0.0021(9) 0.0056(10) -0.0002(9)
C3 0.0381(14) 0.0119(11) 0.0205(12) 0.0006(9) 0.0108(10) -0.0039(9)
O7 0.0246(9) 0.0111(7) 0.0330(10) -0.0006(7) 0.0032(7) 0.0001(6)

loop_
_atom_type_symbol
_atom_type_description
_atom_type_scat_dispersion_real
_atom_type_scat_dispersion_imag
_atom_type_scat_source
C C 0.0181 0.0091 'International Tables Vol C Tables 4.2.6.8 and 6.1.1.4'
H H 0.0000 0.0000 'International Tables Vol C Tables 4.2.6.8 and 6.1.1.4'
O O 0.0492 0.0322 'International Tables Vol C Tables 4.2.6.8 and 6.1.1.4'
Ca Ca 0.3641 1.2855 'International Tables Vol C Tables 4.2.6.8 and 6.1.1.4'

loop_
_geom_angle_atom_site_label_1
_geom_angle_atom_site_label_2
_geom_angle_atom_site_label_3
_geom_angle
_geom_angle_site_symmetry_1
_geom_angle_site_symmetry_3
_geom_angle_publ_flag
C1 O1 Ca1 166.70(14) . 4_565 ?
C1 O1 Ca1 94.10(13) . . ?
Ca1 O1 Ca1 97.13(5) 4_565 . ?
C1 O2 Ca1 158.54(15) . 4_566 ?
C1 O2 Ca1 92.34(12) . . ?
Ca1 O2 Ca1 96.43(6) 4_566 . ?
O2 Ca1 O1 138.77(6) 4_565 4_566 ?
O2 Ca1 O6 83.63(6) 4_565 . ?
O1 Ca1 O6 85.56(6) 4_566 . ?
O2 Ca1 O5 72.54(7) 4_565 . ?
O1 Ca1 O5 72.77(7) 4_566 . ?
O6 Ca1 O5 106.64(8) . . ?
O2 Ca1 O1 78.64(6) 4_565 . ?
O1 Ca1 O1 128.55(6) 4_566 . ?
O6 Ca1 O1 142.58(6) . . ?
O5 Ca1 O1 99.08(8) . . ?
O2 Ca1 O7 146.94(6) 4_565 . ?
O1 Ca1 O7 68.86(6) 4_566 . ?
O6 Ca1 O7 81.08(6) . . ?
O5 Ca1 O7 140.13(7) . . ?
O1 Ca1 O7 96.32(6) . . ?
O2 Ca1 O2 126.06(6) 4_565 . ?
O1 Ca1 O2 77.64(5) 4_566 . ?
O6 Ca1 O2 148.59(6) . . ?
O5 Ca1 O2 93.59(7) . . ?
O1 Ca1 O2 51.73(5) . . ?
O7 Ca1 O2 68.19(6) . . ?
O2 Ca1 O7 68.93(6) 4_565 4_565 ?
O1 Ca1 O7 145.90(6) 4_566 4_565 ?
O6 Ca1 O7 77.71(6) . 4_565 ?
O5 Ca1 O7 140.48(7) . 4_565 ?
O1 Ca1 O7 65.23(5) . 4_565 ?
O7 Ca1 O7 79.23(5) . 4_565 ?
O2 Ca1 O7 101.87(5) . 4_565 ?
O2 Ca1 C1 103.35(6) 4_565 . ?
O1 Ca1 C1 103.52(6) 4_566 . ?
O6 Ca1 C1 154.20(6) . . ?
O5 Ca1 C1 99.14(8) . . ?
O1 Ca1 C1 25.92(6) . . ?
O7 Ca1 C1 79.91(6) . . ?
O2 Ca1 C1 25.96(6) . . ?
O7 Ca1 C1 81.72(6) 4_565 . ?
O2 Ca1 Ca1 43.65(4) 4_565 4_565 ?
O1 Ca1 Ca1 166.63(4) 4_566 4_565 ?
O6 Ca1 Ca1 107.51(4) . 4_565 ?
O5 Ca1 Ca1 100.09(5) . 4_565 ?
O1 Ca1 Ca1 40.10(4) . 4_565 ?
O7 Ca1 Ca1 115.06(4) . 4_565 ?
O2 Ca1 Ca1 91.81(4) . 4_565 ?
O7 Ca1 Ca1 43.97(4) 4_565 4_565 ?
C1 Ca1 Ca1 65.89(4) . 4_565 ?
O2 Ca1 Ca1 163.12(4) 4_565 4_566 ?
O1 Ca1 Ca1 42.77(4) 4_566 4_566 ?
O6 Ca1 Ca1 112.32(4) . 4_566 ?
O5 Ca1 Ca1 96.64(5) . 4_566 ?
O1 Ca1 Ca1 90.69(4) . 4_566 ?
O7 Ca1 Ca1 46.49(4) . 4_566 ?
O2 Ca1 Ca1 39.91(4) . 4_566 ?
O7 Ca1 Ca1 118.47(4) 4_565 4_566 ?
C1 Ca1 Ca1 64.85(4) . 4_566 ?
Ca1 Ca1 Ca1 129.78(2) 4_565 4_566 ?
O2 C1 O1 121.08(19) . . ?
O2 C1 C2 119.57(19) . . ?
O1 C1 C2 119.34(19) . . ?
O2 C1 Ca1 61.69(11) . . ?
O1 C1 Ca1 59.97(11) . . ?
C2 C1 Ca1 171.71(14) . . ?
C7 C2 C3 119.5(2) . . ?
C7 C2 C1 120.8(2) . . ?
C3 C2 C1 119.7(2) . . ?
C5 C6 C7 120.6(2) . . ?
O3 C8 O4 124.2(2) . . ?
O3 C8 C5 117.7(2) . . ?
O4 C8 C5 118.0(2) . . ?
C4 C5 C6 118.9(2) . . ?
C4 C5 C8 120.3(2) . . ?
C6 C5 C8 120.8(2) . . ?
C3 C4 C5 120.7(2) . . ?
C2 C7 C6 120.1(2) . . ?
C4 C3 C2 120.2(2) . . ?
Ca1 O7 Ca1 89.53(6) . 4_566 ?

loop_
_geom_bond_atom_site_label_1
_geom_bond_atom_site_label_2
_geom_bond_distance
_geom_bond_site_symmetry_2
_geom_bond_publ_flag
O1 C1 1.257(3) . ?
O1 Ca1 2.3624(16) 4_565 ?
O1 Ca1 2.4901(16) . ?
O2 C1 1.257(3) . ?
O2 Ca1 2.3497(17) 4_566 ?
O2 Ca1 2.5278(16) . ?
Ca1 O6 2.3746(17) . ?
Ca1 O5 2.392(2) . ?
Ca1 O7 2.5267(18) . ?
Ca1 O7 2.6394(18) 4_565 ?
Ca1 C1 2.869(2) . ?
Ca1 Ca1 3.6389(3) 4_565 ?
Ca1 Ca1 3.6389(3) 4_566 ?
O4 C8 1.257(3) . ?
O3 C8 1.255(3) . ?
C1 C2 1.502(3) . ?
C2 C7 1.385(3) . ?
C2 C3 1.388(3) . ?
C6 C5 1.388(3) . ?
C6 C7 1.392(3) . ?
C8 C5 1.514(3) . ?
C5 C4 1.387(3) . ?
C4 C3 1.387(3) . ?

loop_
_geom_hbond_atom_site_label_D
_geom_hbond_atom_site_label_H
_geom_hbond_atom_site_label_A
_geom_hbond_distance_DH
_geom_hbond_distance_HA
_geom_hbond_distance_DA
_geom_hbond_angle_DHA
_geom_hbond_site_symmetry_A
_geom_hbond_publ_flag
O7 H7B O3 0.85 1.91 2.729(2) 160.5 3_655 yes
O7 H7A O4 0.85 1.94 2.767(2) 163.9 2_655 yes
O5 H5B O4 0.85 2.09 2.928(3) 168.5 2 yes
O5 H5A O3 0.85 2.10 2.944(3) 170.8 2_554 yes

loop_
_geom_torsion_atom_site_label_1
_geom_torsion_atom_site_label_2
_geom_torsion_atom_site_label_3
_geom_torsion_atom_site_label_4
_geom_torsion
_geom_torsion_site_symmetry_1
_geom_torsion_site_symmetry_2
_geom_torsion_site_symmetry_3
_geom_torsion_site_symmetry_4
_geom_torsion_publ_flag
Ca1 O2 C1 O1 -123.0(4) 4_566 . . . ?
Ca1 O2 C1 O1 -8.8(2) . . . . ?
Ca1 O2 C1 C2 56.4(5) 4_566 . . . ?
Ca1 O2 C1 C2 170.63(17) . . . . ?
Ca1 O2 C1 Ca1 -114.2(4) 4_566 . . . ?
Ca1 O1 C1 O2 156.5(6) 4_565 . . . ?
Ca1 O1 C1 O2 8.9(2) . . . . ?
Ca1 O1 C1 C2 -22.9(8) 4_565 . . . ?
Ca1 O1 C1 C2 -170.49(16) . . . . ?
Ca1 O1 C1 Ca1 147.6(7) 4_565 . . . ?
O2 C1 C2 C7 4.3(3) . . . . ?
O1 C1 C2 C7 -176.3(2) . . . . ?
O2 C1 C2 C3 -175.1(2) . . . . ?
O1 C1 C2 C3 4.4(3) . . . . ?
C7 C6 C5 C4 -0.2(4) . . . . ?
C7 C6 C5 C8 179.7(2) . . . . ?
O3 C8 C5 C4 -5.3(3) . . . . ?
O4 C8 C5 C4 174.1(2) . . . . ?
O3 C8 C5 C6 174.8(2) . . . . ?
O4 C8 C5 C6 -5.8(3) . . . . ?
C6 C5 C4 C3 0.4(4) . . . . ?
C8 C5 C4 C3 -179.5(2) . . . . ?
C3 C2 C7 C6 0.5(4) . . . . ?
C1 C2 C7 C6 -178.9(2) . . . . ?
C5 C6 C7 C2 -0.2(4) . . . . ?
C5 C4 C3 C2 -0.1(4) . . . . ?
C7 C2 C3 C4 -0.3(4) . . . . ?
C1 C2 C3 C4 179.1(2) . . . . ?
